data_1546192
loop_
_publ_author_name
'Wang, Nengzhong'
'Du, Shuo'
'Li, Dong'
'Jiang, Xuefeng'

_publ_section_title
;
 Divergent Asymmetric Total Synthesis of (+)-Vincadifformine,
 (-)-Quebrachamine, (+)-Aspidospermidine, (-)-Aspidospermine,
 (-)-Pyrifolidine, and Related Natural Products.
;
_journal_issue 12
_journal_name_full 'Organic letters'
_journal_page_first 3167
_journal_page_last 3170
_journal_paper_doi 10.1021/acs.orglett.7b01292
_journal_volume 19
_journal_year 2017
_chemical_formula_sum 'C19 H26 N2'
_chemical_formula_weight 282.42
_chemical_name_systematic
; 
 ? 
;
_space_group_IT_number 19
_symmetry_cell_setting orthorhombic
_symmetry_space_group_name_Hall 'P 2ac 2ab'
_symmetry_space_group_name_H-M 'P 21 21 21'
_atom_sites_solution_hydrogens geom
_atom_sites_solution_primary direct
_atom_sites_solution_secondary difmap
_audit_creation_method SHELXL-97
_cell_angle_alpha 90.00
_cell_angle_beta 90.00
_cell_angle_gamma 90.00
_cell_formula_units_Z 8
_cell_length_a 11.1357(16)
_cell_length_b 12.5468(19)
_cell_length_c 22.930(3)
_cell_measurement_reflns_used 3894
_cell_measurement_temperature 296(2)
_cell_measurement_theta_max 19.99
_cell_measurement_theta_min 2.45
_cell_volume 3203.7(8)
_computing_structure_refinement 'SHELXL-97 (Sheldrick, 2008)'
_computing_structure_solution 'SHELXS-97 (Sheldrick, 2008)'
_diffrn_ambient_temperature 296(2)
_diffrn_measured_fraction_theta_full 0.999
_diffrn_measured_fraction_theta_max 0.999
_diffrn_measurement_device_type 'Bruker Smart Apex II CCD'
_diffrn_radiation_monochromator graphite
_diffrn_radiation_source 'fine-focus sealed tube'
_diffrn_radiation_type MoK\a
_diffrn_radiation_wavelength 0.71073
_diffrn_reflns_av_R_equivalents 0.1233
_diffrn_reflns_av_sigmaI/netI 0.0734
_diffrn_reflns_limit_h_max 13
_diffrn_reflns_limit_h_min -13
_diffrn_reflns_limit_k_max 14
_diffrn_reflns_limit_k_min -14
_diffrn_reflns_limit_l_max 27
_diffrn_reflns_limit_l_min -26
_diffrn_reflns_number 36921
_diffrn_reflns_theta_full 25.01
_diffrn_reflns_theta_max 25.01
_diffrn_reflns_theta_min 1.78
_exptl_absorpt_coefficient_mu 0.068
_exptl_absorpt_correction_T_max 0.9811
_exptl_absorpt_correction_T_min 0.9745
_exptl_absorpt_correction_type multi-scan
_exptl_absorpt_process_details sadabs
_exptl_crystal_colour colorless
_exptl_crystal_density_diffrn 1.171
_exptl_crystal_density_method 'not measured'
_exptl_crystal_description block
_exptl_crystal_F_000 1232
_exptl_crystal_size_max 0.38
_exptl_crystal_size_mid 0.35
_exptl_crystal_size_min 0.28
_refine_diff_density_max 0.297
_refine_diff_density_min -0.301
_refine_diff_density_rms 0.074
_refine_ls_abs_structure_details 'Flack H D (1983), Acta Cryst. A39, 876-881'
_refine_ls_abs_structure_Flack 4(5)
_refine_ls_extinction_coef 0.0027(10)
_refine_ls_extinction_expression Fc^*^=kFc[1+0.001xFc^2^\l^3^/sin(2\q)]^-1/4^
_refine_ls_extinction_method SHELXL
_refine_ls_goodness_of_fit_ref 1.042
_refine_ls_hydrogen_treatment constr
_refine_ls_matrix_type full
_refine_ls_number_parameters 380
_refine_ls_number_reflns 5641
_refine_ls_number_restraints 0
_refine_ls_restrained_S_all 1.042
_refine_ls_R_factor_all 0.1259
_refine_ls_R_factor_gt 0.0769
_refine_ls_shift/su_max 0.000
_refine_ls_shift/su_mean 0.000
_refine_ls_structure_factor_coef Fsqd
_refine_ls_weighting_details 'calc w=1/[\s^2^(Fo^2^)+(0.1221P)^2^+0.9902P] where P=(Fo^2^+2Fc^2^)/3'
_refine_ls_weighting_scheme calc
_refine_ls_wR_factor_gt 0.1942
_refine_ls_wR_factor_ref 0.2330
_reflns_number_gt 3443
_reflns_number_total 5641
_reflns_threshold_expression >2sigma(I)
_cod_data_source_file ol7b01292_si_002.cif
_cod_data_source_block z
_cod_depositor_comments
;
The following automatic conversions were performed:

'_symmetry_cell_setting' value 'Orthorhombic' changed to
'orthorhombic' according to
/home/data/users/saulius/crontab/automatic-downloads/rss-feeds/ACS/lib/dictionaries/cif_core.dic
dictionary named 'cif_core.dic' version 2.4.2 from 2011-04-26.

Automatic conversion script
Id: cif_fix_values 4973 2017-02-22 13:04:09Z antanas 

 Adding full bibliography for 1546192.cif.
;
_cod_original_sg_symbol_H-M P2(1)2(1)2(1)
_cod_database_code 1546192

loop_
_symmetry_equiv_pos_as_xyz
'x, y, z'
'-x+1/2, -y, z+1/2'
'-x, y+1/2, -z+1/2'
'x+1/2, -y+1/2, -z'

loop_
_atom_site_label
_atom_site_type_symbol
_atom_site_fract_x
_atom_site_fract_y
_atom_site_fract_z
_atom_site_U_iso_or_equiv
_atom_site_adp_type
_atom_site_occupancy
_atom_site_symmetry_multiplicity
_atom_site_calc_flag
_atom_site_refinement_flags
C1 C 1.1694(4) 1.1246(3) 0.8437(2) 0.0416(11) Uani 1 1 d .
C2 C 1.0498(4) 1.1334(4) 0.8620(2) 0.0543(14) Uani 1 1 d .
H2A H 0.9869 1.1229 0.8359 0.065 Uiso 1 1 calc R
C3 C 1.0278(5) 1.1578(4) 0.9189(3) 0.0607(14) Uani 1 1 d .
H3A H 0.9489 1.1626 0.9319 0.073 Uiso 1 1 calc R
C4 C 1.1202(6) 1.1754(4) 0.9574(2) 0.0681(16) Uani 1 1 d .
H4A H 1.1028 1.1928 0.9959 0.082 Uiso 1 1 calc R
C5 C 1.2409(5) 1.1676(4) 0.9394(2) 0.0538(12) Uani 1 1 d .
H5A H 1.3035 1.1788 0.9656 0.065 Uiso 1 1 calc R
C6 C 1.2632(4) 1.1427(3) 0.8819(2) 0.0409(11) Uani 1 1 d .
C7 C 1.3797(4) 1.1390(3) 0.84784(19) 0.0384(10) Uani 1 1 d .
C8 C 1.4202(4) 1.2538(4) 0.8324(2) 0.0522(13) Uani 1 1 d .
H8A H 1.3970 1.2718 0.7928 0.063 Uiso 1 1 calc R
H8B H 1.3844 1.3050 0.8589 0.063 Uiso 1 1 calc R
C9 C 1.5556(4) 1.2537(4) 0.8385(3) 0.0581(14) Uani 1 1 d .
H9A H 1.5930 1.2877 0.8051 0.070 Uiso 1 1 calc R
H9B H 1.5799 1.2910 0.8736 0.070 Uiso 1 1 calc R
C10 C 1.7070(4) 1.1226(4) 0.8664(2) 0.0542(13) Uani 1 1 d .
H10A H 1.7094 1.1491 0.9061 0.065 Uiso 1 1 calc R
H10B H 1.7673 1.1604 0.8439 0.065 Uiso 1 1 calc R
C11 C 1.7340(4) 1.0044(4) 0.8658(2) 0.0543(13) Uani 1 1 d .
H11A H 1.8107 0.9914 0.8845 0.065 Uiso 1 1 calc R
H11B H 1.7391 0.9794 0.8259 0.065 Uiso 1 1 calc R
C12 C 1.6353(4) 0.9434(4) 0.8980(2) 0.0479(12) Uani 1 1 d .
H12A H 1.6424 0.9584 0.9394 0.058 Uiso 1 1 calc R
H12B H 1.6490 0.8677 0.8927 0.058 Uiso 1 1 calc R
C13 C 1.5060(4) 0.9693(3) 0.87862(18) 0.0394(10) Uani 1 1 d .
C14 C 1.4792(4) 0.9260(3) 0.81759(19) 0.0445(11) Uani 1 1 d .
H14A H 1.5385 0.9532 0.7904 0.053 Uiso 1 1 calc R
H14B H 1.4855 0.8489 0.8180 0.053 Uiso 1 1 calc R
C15 C 1.3546(4) 0.9575(3) 0.7969(2) 0.0469(11) Uani 1 1 d .
H15A H 1.2955 0.9291 0.8238 0.056 Uiso 1 1 calc R
H15B H 1.3401 0.9258 0.7589 0.056 Uiso 1 1 calc R
C16 C 1.3383(4) 1.0778(3) 0.79238(19) 0.0401(10) Uani 1 1 d .
H16A H 1.3822 1.1045 0.7584 0.048 Uiso 1 1 calc R
C17 C 1.4923(4) 1.0919(3) 0.87678(18) 0.0380(10) Uani 1 1 d .
H17A H 1.4975 1.1193 0.9167 0.046 Uiso 1 1 calc R
C18 C 1.4202(4) 0.9240(3) 0.9243(2) 0.0452(11) Uani 1 1 d .
H18A H 1.3399 0.9496 0.9160 0.054 Uiso 1 1 calc R
H18B H 1.4431 0.9514 0.9622 0.054 Uiso 1 1 calc R
C19 C 1.4170(5) 0.8024(4) 0.9274(2) 0.0598(14) Uani 1 1 d .
H19A H 1.3618 0.7805 0.9572 0.090 Uiso 1 1 calc R
H19B H 1.4958 0.7760 0.9364 0.090 Uiso 1 1 calc R
H19C H 1.3915 0.7742 0.8905 0.090 Uiso 1 1 calc R
N3 N 1.2898(3) 0.5582(3) 0.78262(17) 0.0469(10) Uani 1 1 d .
H3B H 1.3297 0.5533 0.7506 0.056 Uiso 1 1 calc R
N4 N 0.9133(3) 0.5208(3) 0.83556(17) 0.0463(10) Uani 1 1 d .
N1 N 1.2110(3) 1.1072(3) 0.78742(17) 0.0480(10) Uani 1 1 d .
H1A H 1.1700 1.1125 0.7557 0.058 Uiso 1 1 calc R
N2 N 1.5892(3) 1.1417(3) 0.84156(17) 0.0427(9) Uani 1 1 d .
C20 C 1.3333(4) 0.5396(3) 0.8385(2) 0.0395(10) Uani 1 1 d .
C21 C 1.4504(4) 0.5343(4) 0.8580(2) 0.0475(12) Uani 1 1 d .
H21A H 1.5140 0.5477 0.8327 0.057 Uiso 1 1 calc R
C22 C 1.4716(5) 0.5087(4) 0.9157(2) 0.0553(13) Uani 1 1 d .
H22A H 1.5501 0.5068 0.9294 0.066 Uiso 1 1 calc R
C23 C 1.3803(5) 0.4862(4) 0.9527(2) 0.0585(14) Uani 1 1 d .
H23A H 1.3971 0.4683 0.9912 0.070 Uiso 1 1 calc R
C24 C 1.2605(5) 0.4898(4) 0.9336(2) 0.0496(12) Uani 1 1 d .
H24A H 1.1977 0.4738 0.9589 0.060 Uiso 1 1 calc R
C25 C 1.2383(4) 0.5174(3) 0.87670(18) 0.0370(10) Uani 1 1 d .
C26 C 1.1228(4) 0.5225(3) 0.84224(18) 0.0368(10) Uani 1 1 d .
C27 C 1.0810(4) 0.4080(4) 0.8244(2) 0.0515(13) Uani 1 1 d .
H27A H 1.1054 0.3920 0.7848 0.062 Uiso 1 1 calc R
H27B H 1.1152 0.3550 0.8504 0.062 Uiso 1 1 calc R
C28 C 0.9470(4) 0.4092(4) 0.8293(3) 0.0624(15) Uani 1 1 d .
H28A H 0.9106 0.3788 0.7946 0.075 Uiso 1 1 calc R
H28B H 0.9210 0.3684 0.8630 0.075 Uiso 1 1 calc R
C29 C 0.7956(4) 0.5365(4) 0.8614(2) 0.0545(13) Uani 1 1 d .
H29A H 0.7942 0.5069 0.9005 0.065 Uiso 1 1 calc R
H29B H 0.7351 0.5003 0.8383 0.065 Uiso 1 1 calc R
C30 C 0.7685(4) 0.6548(4) 0.8638(2) 0.0554(13) Uani 1 1 d .
H30A H 0.6919 0.6663 0.8829 0.067 Uiso 1 1 calc R
H30B H 0.7632 0.6831 0.8245 0.067 Uiso 1 1 calc R
C31 C 0.8681(4) 0.7124(4) 0.8974(2) 0.0536(13) Uani 1 1 d .
H31A H 0.8611 0.6938 0.9383 0.064 Uiso 1 1 calc R
H31B H 0.8548 0.7886 0.8941 0.064 Uiso 1 1 calc R
C32 C 0.9977(4) 0.6878(3) 0.87730(19) 0.0407(10) Uani 1 1 d .
C33 C 1.0245(5) 0.7395(3) 0.8181(2) 0.0504(12) Uani 1 1 d .
H33A H 0.9641 0.7176 0.7901 0.060 Uiso 1 1 calc R
H33B H 1.0205 0.8164 0.8219 0.060 Uiso 1 1 calc R
C34 C 1.1472(4) 0.7080(4) 0.7961(2) 0.0509(12) Uani 1 1 d .
H34A H 1.2074 0.7335 0.8233 0.061 Uiso 1 1 calc R
H34B H 1.1614 0.7426 0.7589 0.061 Uiso 1 1 calc R
C35 C 1.1618(4) 0.5881(3) 0.78857(19) 0.0429(11) Uani 1 1 d .
H35A H 1.1171 0.5643 0.7541 0.051 Uiso 1 1 calc R
C36 C 1.0088(4) 0.5661(3) 0.87199(19) 0.0379(10) Uani 1 1 d .
H36A H 1.0029 0.5350 0.9111 0.046 Uiso 1 1 calc R
C37 C 1.0829(4) 0.7273(3) 0.9252(2) 0.0500(12) Uani 1 1 d .
H37A H 1.0638 0.6900 0.9610 0.060 Uiso 1 1 calc R
H37B H 1.1642 0.7077 0.9144 0.060 Uiso 1 1 calc R
C38 C 1.0803(5) 0.8474(4) 0.9375(3) 0.0720(18) Uani 1 1 d .
H38A H 1.1364 0.8639 0.9680 0.108 Uiso 1 1 calc R
H38B H 1.0010 0.8679 0.9495 0.108 Uiso 1 1 calc R
H38C H 1.1019 0.8857 0.9028 0.108 Uiso 1 1 calc R

loop_
_atom_site_aniso_label
_atom_site_aniso_U_11
_atom_site_aniso_U_22
_atom_site_aniso_U_33
_atom_site_aniso_U_23
_atom_site_aniso_U_13
_atom_site_aniso_U_12
C1 0.031(3) 0.031(2) 0.063(3) 0.003(2) 0.000(2) -0.0009(18)
C2 0.037(3) 0.051(3) 0.075(4) 0.011(3) 0.005(3) 0.000(2)
C3 0.041(3) 0.060(3) 0.081(4) 0.008(3) 0.010(3) 0.005(3)
C4 0.064(4) 0.077(4) 0.062(3) -0.005(3) 0.020(3) 0.014(3)
C5 0.052(3) 0.053(3) 0.057(3) -0.009(2) 0.004(3) -0.002(2)
C6 0.035(3) 0.036(2) 0.052(3) -0.0002(19) 0.005(2) -0.001(2)
C7 0.027(2) 0.033(2) 0.055(3) 0.0016(19) 0.003(2) -0.0020(18)
C8 0.045(3) 0.033(3) 0.079(4) 0.005(2) 0.003(2) -0.002(2)
C9 0.045(3) 0.040(3) 0.089(4) 0.008(3) 0.006(3) -0.005(2)
C10 0.031(3) 0.059(3) 0.073(4) 0.005(3) 0.000(2) -0.008(2)
C11 0.031(3) 0.057(3) 0.075(3) 0.008(2) -0.004(2) 0.004(2)
C12 0.032(3) 0.052(3) 0.060(3) 0.007(2) 0.000(2) 0.005(2)
C13 0.032(3) 0.037(2) 0.050(3) 0.0025(19) -0.003(2) 0.0033(19)
C14 0.043(3) 0.037(2) 0.054(3) -0.0018(19) 0.001(2) 0.008(2)
C15 0.047(3) 0.041(2) 0.052(3) -0.009(2) -0.003(2) 0.002(2)
C16 0.031(3) 0.045(2) 0.045(3) -0.0020(19) -0.0009(19) 0.0042(19)
C17 0.031(3) 0.039(2) 0.045(2) -0.0018(19) 0.002(2) -0.0025(19)
C18 0.042(3) 0.039(2) 0.054(3) 0.006(2) 0.001(2) -0.001(2)
C19 0.056(3) 0.049(3) 0.075(4) 0.016(3) -0.006(3) -0.009(3)
N3 0.035(2) 0.059(2) 0.047(2) 0.0004(18) 0.0054(18) 0.0078(18)
N4 0.033(2) 0.043(2) 0.063(3) -0.0109(19) -0.0034(18) -0.0048(16)
N1 0.034(2) 0.059(2) 0.051(2) 0.0043(19) -0.0081(19) 0.0091(18)
N2 0.028(2) 0.038(2) 0.062(2) 0.0047(17) 0.0046(17) -0.0050(16)
C20 0.036(3) 0.032(2) 0.051(3) -0.0025(19) 0.002(2) 0.0014(19)
C21 0.026(3) 0.041(3) 0.075(4) -0.006(2) 0.000(2) 0.001(2)
C22 0.037(3) 0.053(3) 0.076(4) -0.003(3) -0.012(3) 0.003(2)
C23 0.055(4) 0.064(3) 0.057(3) 0.002(3) -0.022(3) 0.010(3)
C24 0.046(3) 0.048(3) 0.055(3) 0.002(2) 0.001(2) 0.008(2)
C25 0.030(2) 0.031(2) 0.050(3) 0.0004(18) 0.000(2) 0.0051(18)
C26 0.030(2) 0.032(2) 0.048(3) -0.0008(19) -0.001(2) 0.0030(18)
C27 0.045(3) 0.034(3) 0.075(4) -0.009(2) 0.001(2) 0.001(2)
C28 0.040(3) 0.044(3) 0.103(5) -0.021(3) -0.004(3) 0.001(2)
C29 0.031(3) 0.052(3) 0.080(4) -0.009(2) -0.005(3) -0.007(2)
C30 0.024(3) 0.062(3) 0.080(4) -0.007(2) 0.001(2) 0.006(2)
C31 0.039(3) 0.047(3) 0.075(3) -0.013(2) 0.001(3) 0.010(2)
C32 0.030(3) 0.038(2) 0.054(3) -0.0089(19) 0.002(2) 0.0034(19)
C33 0.050(3) 0.038(2) 0.063(3) 0.004(2) -0.003(3) 0.010(2)
C34 0.045(3) 0.049(3) 0.059(3) 0.015(2) 0.004(2) 0.002(2)
C35 0.036(3) 0.050(3) 0.043(3) 0.001(2) -0.003(2) 0.008(2)
C36 0.027(2) 0.035(2) 0.052(3) -0.0004(18) -0.001(2) -0.0020(18)
C37 0.043(3) 0.045(3) 0.062(3) -0.012(2) 0.000(2) -0.005(2)
C38 0.065(4) 0.048(3) 0.103(5) -0.030(3) 0.011(3) -0.007(3)

loop_
_atom_type_symbol
_atom_type_description
_atom_type_scat_dispersion_real
_atom_type_scat_dispersion_imag
_atom_type_scat_source
C C 0.0033 0.0016 'International Tables Vol C Tables 4.2.6.8 and 6.1.1.4'
H H 0.0000 0.0000 'International Tables Vol C Tables 4.2.6.8 and 6.1.1.4'
N N 0.0061 0.0033 'International Tables Vol C Tables 4.2.6.8 and 6.1.1.4'

loop_
_geom_angle_atom_site_label_1
_geom_angle_atom_site_label_2
_geom_angle_atom_site_label_3
_geom_angle
C6 C1 N1 111.4(4)
C6 C1 C2 120.9(5)
N1 C1 C2 127.5(4)
C3 C2 C1 118.4(5)
C3 C2 H2A 120.8
C1 C2 H2A 120.8
C2 C3 C4 121.1(5)
C2 C3 H3A 119.5
C4 C3 H3A 119.5
C3 C4 C5 121.1(5)
C3 C4 H4A 119.4
C5 C4 H4A 119.4
C6 C5 C4 117.8(5)
C6 C5 H5A 121.1
C4 C5 H5A 121.1
C5 C6 C1 120.6(4)
C5 C6 C7 130.9(4)
C1 C6 C7 108.3(4)
C6 C7 C17 119.2(4)
C6 C7 C8 109.8(3)
C17 C7 C8 102.6(3)
C6 C7 C16 100.6(3)
C17 C7 C16 113.8(3)
C8 C7 C16 111.0(4)
C9 C8 C7 105.5(4)
C9 C8 H8A 110.6
C7 C8 H8A 110.6
C9 C8 H8B 110.6
C7 C8 H8B 110.6
H8A C8 H8B 108.8
N2 C9 C8 105.1(4)
N2 C9 H9A 110.7
C8 C9 H9A 110.7
N2 C9 H9B 110.7
C8 C9 H9B 110.7
H9A C9 H9B 108.8
N2 C10 C11 109.8(4)
N2 C10 H10A 109.7
C11 C10 H10A 109.7
N2 C10 H10B 109.7
C11 C10 H10B 109.7
H10A C10 H10B 108.2
C10 C11 C12 110.1(4)
C10 C11 H11A 109.6
C12 C11 H11A 109.6
C10 C11 H11B 109.6
C12 C11 H11B 109.6
H11A C11 H11B 108.2
C11 C12 C13 115.3(4)
C11 C12 H12A 108.5
C13 C12 H12A 108.5
C11 C12 H12B 108.5
C13 C12 H12B 108.5
H12A C12 H12B 107.5
C18 C13 C14 111.9(4)
C18 C13 C12 107.9(3)
C14 C13 C12 111.8(4)
C18 C13 C17 109.1(4)
C14 C13 C17 108.0(3)
C12 C13 C17 108.0(4)
C15 C14 C13 111.8(4)
C15 C14 H14A 109.2
C13 C14 H14A 109.2
C15 C14 H14B 109.2
C13 C14 H14B 109.2
H14A C14 H14B 107.9
C14 C15 C16 112.8(4)
C14 C15 H15A 109.0
C16 C15 H15A 109.0
C14 C15 H15B 109.0
C16 C15 H15B 109.0
H15A C15 H15B 107.8
N1 C16 C15 111.7(4)
N1 C16 C7 103.0(3)
C15 C16 C7 113.5(4)
N1 C16 H16A 109.5
C15 C16 H16A 109.5
C7 C16 H16A 109.5
N2 C17 C7 101.3(3)
N2 C17 C13 111.2(3)
C7 C17 C13 118.4(3)
N2 C17 H17A 108.5
C7 C17 H17A 108.5
C13 C17 H17A 108.5
C13 C18 C19 114.7(4)
C13 C18 H18A 108.6
C19 C18 H18A 108.6
C13 C18 H18B 108.6
C19 C18 H18B 108.6
H18A C18 H18B 107.6
C18 C19 H19A 109.5
C18 C19 H19B 109.5
H19A C19 H19B 109.5
C18 C19 H19C 109.5
H19A C19 H19C 109.5
H19B C19 H19C 109.5
C20 N3 C35 107.1(4)
C20 N3 H3B 126.5
C35 N3 H3B 126.5
C29 N4 C28 113.8(4)
C29 N4 C36 111.6(4)
C28 N4 C36 104.0(3)
C1 N1 C16 106.8(4)
C1 N1 H1A 126.6
C16 N1 H1A 126.6
C10 N2 C9 114.2(4)
C10 N2 C17 112.0(4)
C9 N2 C17 104.2(3)
C21 C20 N3 129.5(4)
C21 C20 C25 120.0(4)
N3 C20 C25 110.3(4)
C20 C21 C22 118.9(5)
C20 C21 H21A 120.6
C22 C21 H21A 120.6
C23 C22 C21 121.4(5)
C23 C22 H22A 119.3
C21 C22 H22A 119.3
C22 C23 C24 120.7(5)
C22 C23 H23A 119.6
C24 C23 H23A 119.6
C25 C24 C23 118.3(5)
C25 C24 H24A 120.8
C23 C24 H24A 120.8
C24 C25 C20 120.6(4)
C24 C25 C26 131.3(4)
C20 C25 C26 107.9(3)
C25 C26 C36 119.0(3)
C25 C26 C35 101.5(3)
C36 C26 C35 113.3(3)
C25 C26 C27 110.6(3)
C36 C26 C27 101.4(3)
C35 C26 C27 111.4(4)
C28 C27 C26 105.6(4)
C28 C27 H27A 110.6
C26 C27 H27A 110.6
C28 C27 H27B 110.6
C26 C27 H27B 110.6
H27A C27 H27B 108.8
N4 C28 C27 105.8(4)
N4 C28 H28A 110.6
C27 C28 H28A 110.6
N4 C28 H28B 110.6
C27 C28 H28B 110.6
H28A C28 H28B 108.7
N4 C29 C30 109.1(4)
N4 C29 H29A 109.9
C30 C29 H29A 109.9
N4 C29 H29B 109.9
C30 C29 H29B 109.9
H29A C29 H29B 108.3
C29 C30 C31 109.6(4)
C29 C30 H30A 109.7
C31 C30 H30A 109.7
C29 C30 H30B 109.7
C31 C30 H30B 109.7
H30A C30 H30B 108.2
C30 C31 C32 115.5(4)
C30 C31 H31A 108.4
C32 C31 H31A 108.4
C30 C31 H31B 108.4
C32 C31 H31B 108.4
H31A C31 H31B 107.5
C33 C32 C37 112.1(4)
C33 C32 C36 109.5(4)
C37 C32 C36 109.2(4)
C33 C32 C31 111.2(4)
C37 C32 C31 107.4(4)
C36 C32 C31 107.3(4)
C34 C33 C32 111.2(4)
C34 C33 H33A 109.4
C32 C33 H33A 109.4
C34 C33 H33B 109.4
C32 C33 H33B 109.4
H33A C33 H33B 108.0
C33 C34 C35 113.2(4)
C33 C34 H34A 108.9
C35 C34 H34A 108.9
C33 C34 H34B 108.9
C35 C34 H34B 108.9
H34A C34 H34B 107.8
N3 C35 C34 111.3(4)
N3 C35 C26 102.1(3)
C34 C35 C26 114.0(4)
N3 C35 H35A 109.7
C34 C35 H35A 109.7
C26 C35 H35A 109.7
N4 C36 C32 111.8(4)
N4 C36 C26 101.9(3)
C32 C36 C26 117.0(4)
N4 C36 H36A 108.6
C32 C36 H36A 108.6
C26 C36 H36A 108.6
C38 C37 C32 116.0(4)
C38 C37 H37A 108.3
C32 C37 H37A 108.3
C38 C37 H37B 108.3
C32 C37 H37B 108.3
H37A C37 H37B 107.4
C37 C38 H38A 109.5
C37 C38 H38B 109.5
H38A C38 H38B 109.5
C37 C38 H38C 109.5
H38A C38 H38C 109.5
H38B C38 H38C 109.5

loop_
_geom_bond_atom_site_label_1
_geom_bond_atom_site_label_2
_geom_bond_distance
C1 C6 1.382(6)
C1 N1 1.387(6)
C1 C2 1.401(6)
C2 C3 1.362(7)
C2 H2A 0.9300
C3 C4 1.373(8)
C3 H3A 0.9300
C4 C5 1.408(7)
C4 H4A 0.9300
C5 C6 1.378(7)
C5 H5A 0.9300
C6 C7 1.515(6)
C7 C17 1.537(6)
C7 C8 1.550(6)
C7 C16 1.556(6)
C8 C9 1.514(7)
C8 H8A 0.9700
C8 H8B 0.9700
C9 N2 1.456(6)
C9 H9A 0.9700
C9 H9B 0.9700
C10 N2 1.450(6)
C10 C11 1.514(7)
C10 H10A 0.9700
C10 H10B 0.9700
C11 C12 1.529(7)
C11 H11A 0.9700
C11 H11B 0.9700
C12 C13 1.542(6)
C12 H12A 0.9700
C12 H12B 0.9700
C13 C18 1.527(6)
C13 C14 1.530(6)
C13 C17 1.546(5)
C14 C15 1.518(6)
C14 H14A 0.9700
C14 H14B 0.9700
C15 C16 1.523(6)
C15 H15A 0.9700
C15 H15B 0.9700
C16 N1 1.470(5)
C16 H16A 0.9800
C17 N2 1.486(5)
C17 H17A 0.9800
C18 C19 1.528(6)
C18 H18A 0.9700
C18 H18B 0.9700
C19 H19A 0.9600
C19 H19B 0.9600
C19 H19C 0.9600
N3 C20 1.389(6)
N3 C35 1.479(6)
N3 H3B 0.8600
N4 C29 1.452(6)
N4 C28 1.457(6)
N4 C36 1.466(5)
N1 H1A 0.8600
C20 C21 1.380(6)
C20 C25 1.401(6)
C21 C22 1.382(7)
C21 H21A 0.9300
C22 C23 1.353(7)
C22 H22A 0.9300
C23 C24 1.406(7)
C23 H23A 0.9300
C24 C25 1.372(6)
C24 H24A 0.9300
C25 C26 1.511(6)
C26 C36 1.542(6)
C26 C35 1.543(6)
C26 C27 1.564(6)
C27 C28 1.496(7)
C27 H27A 0.9700
C27 H27B 0.9700
C28 H28A 0.9700
C28 H28B 0.9700
C29 C30 1.515(6)
C29 H29A 0.9700
C29 H29B 0.9700
C30 C31 1.532(7)
C30 H30A 0.9700
C30 H30B 0.9700
C31 C32 1.546(6)
C31 H31A 0.9700
C31 H31B 0.9700
C32 C33 1.533(6)
C32 C37 1.534(6)
C32 C36 1.536(5)
C33 C34 1.509(6)
C33 H33A 0.9700
C33 H33B 0.9700
C34 C35 1.524(6)
C34 H34A 0.9700
C34 H34B 0.9700
C35 H35A 0.9800
C36 H36A 0.9800
C37 C38 1.534(6)
C37 H37A 0.9700
C37 H37B 0.9700
C38 H38A 0.9600
C38 H38B 0.9600
C38 H38C 0.9600

loop_
_geom_torsion_atom_site_label_1
_geom_torsion_atom_site_label_2
_geom_torsion_atom_site_label_3
_geom_torsion_atom_site_label_4
_geom_torsion
C6 C1 C2 C3 -1.6(7)
N1 C1 C2 C3 -175.7(4)
C1 C2 C3 C4 1.2(8)
C2 C3 C4 C5 -0.8(8)
C3 C4 C5 C6 0.7(8)
C4 C5 C6 C1 -1.0(7)
C4 C5 C6 C7 173.2(5)
N1 C1 C6 C5 176.5(4)
C2 C1 C6 C5 1.5(7)
N1 C1 C6 C7 1.1(5)
C2 C1 C6 C7 -173.9(4)
C5 C6 C7 C17 40.9(7)
C1 C6 C7 C17 -144.4(4)
C5 C6 C7 C8 -77.0(6)
C1 C6 C7 C8 97.8(4)
C5 C6 C7 C16 166.0(5)
C1 C6 C7 C16 -19.3(4)
C6 C7 C8 C9 142.0(4)
C17 C7 C8 C9 14.3(5)
C16 C7 C8 C9 -107.7(5)
C7 C8 C9 N2 13.9(6)
N2 C10 C11 C12 -55.9(5)
C10 C11 C12 C13 50.8(6)
C11 C12 C13 C18 -166.2(4)
C11 C12 C13 C14 70.4(5)
C11 C12 C13 C17 -48.3(5)
C18 C13 C14 C15 62.4(5)
C12 C13 C14 C15 -176.4(4)
C17 C13 C14 C15 -57.7(5)
C13 C14 C15 C16 61.3(5)
C14 C15 C16 N1 -165.1(4)
C14 C15 C16 C7 -49.2(5)
C6 C7 C16 N1 29.3(4)
C17 C7 C16 N1 158.0(3)
C8 C7 C16 N1 -86.8(4)
C6 C7 C16 C15 -91.6(4)
C17 C7 C16 C15 37.1(5)
C8 C7 C16 C15 152.3(4)
C6 C7 C17 N2 -158.0(4)
C8 C7 C17 N2 -36.5(4)
C16 C7 C17 N2 83.5(4)
C6 C7 C17 C13 80.2(5)
C8 C7 C17 C13 -158.3(4)
C16 C7 C17 C13 -38.2(5)
C18 C13 C17 N2 169.2(4)
C14 C13 C17 N2 -69.0(5)
C12 C13 C17 N2 52.1(5)
C18 C13 C17 C7 -74.2(5)
C14 C13 C17 C7 47.6(5)
C12 C13 C17 C7 168.7(4)
C14 C13 C18 C19 55.9(5)
C12 C13 C18 C19 -67.5(5)
C17 C13 C18 C19 175.4(4)
C6 C1 N1 C16 19.2(5)
C2 C1 N1 C16 -166.2(4)
C15 C16 N1 C1 91.7(4)
C7 C16 N1 C1 -30.4(4)
C11 C10 N2 C9 -178.4(4)
C11 C10 N2 C17 63.4(5)
C8 C9 N2 C10 -160.6(4)
C8 C9 N2 C17 -38.0(5)
C7 C17 N2 C10 170.8(4)
C13 C17 N2 C10 -62.5(5)
C7 C17 N2 C9 46.8(4)
C13 C17 N2 C9 173.5(4)
C35 N3 C20 C21 -163.1(4)
C35 N3 C20 C25 21.2(5)
N3 C20 C21 C22 -176.4(4)
C25 C20 C21 C22 -1.1(6)
C20 C21 C22 C23 1.7(7)
C21 C22 C23 C24 -0.9(8)
C22 C23 C24 C25 -0.5(7)
C23 C24 C25 C20 1.1(7)
C23 C24 C25 C26 176.0(4)
C21 C20 C25 C24 -0.3(6)
N3 C20 C25 C24 175.9(4)
C21 C20 C25 C26 -176.3(4)
N3 C20 C25 C26 -0.2(5)
C24 C25 C26 C36 40.0(6)
C20 C25 C26 C36 -144.6(4)
C24 C25 C26 C35 165.0(4)
C20 C25 C26 C35 -19.6(4)
C24 C25 C26 C27 -76.7(6)
C20 C25 C26 C27 98.8(4)
C25 C26 C27 C28 142.6(4)
C36 C26 C27 C28 15.4(5)
C35 C26 C27 C28 -105.4(5)
C29 N4 C28 C27 -159.0(4)
C36 N4 C28 C27 -37.3(5)
C26 C27 C28 N4 12.4(6)
C28 N4 C29 C30 -178.0(4)
C36 N4 C29 C30 64.6(5)
N4 C29 C30 C31 -56.3(6)
C29 C30 C31 C32 50.8(6)
C30 C31 C32 C33 71.9(5)
C30 C31 C32 C37 -165.1(4)
C30 C31 C32 C36 -47.8(5)
C37 C32 C33 C34 64.4(5)
C36 C32 C33 C34 -56.9(5)
C31 C32 C33 C34 -175.3(4)
C32 C33 C34 C35 59.3(5)
C20 N3 C35 C34 89.5(4)
C20 N3 C35 C26 -32.5(4)
C33 C34 C35 N3 -164.7(4)
C33 C34 C35 C26 -49.8(5)
C25 C26 C35 N3 30.6(4)
C36 C26 C35 N3 159.4(3)
C27 C26 C35 N3 -87.1(4)
C25 C26 C35 C34 -89.5(4)
C36 C26 C35 C34 39.2(5)
C27 C26 C35 C34 152.8(4)
C29 N4 C36 C32 -64.1(5)
C28 N4 C36 C32 172.8(4)
C29 N4 C36 C26 170.1(4)
C28 N4 C36 C26 47.0(4)
C33 C32 C36 N4 -68.3(5)
C37 C32 C36 N4 168.6(4)
C31 C32 C36 N4 52.5(5)
C33 C32 C36 C26 48.7(5)
C37 C32 C36 C26 -74.3(5)
C31 C32 C36 C26 169.5(4)
C25 C26 C36 N4 -158.9(4)
C35 C26 C36 N4 82.0(4)
C27 C26 C36 N4 -37.5(4)
C25 C26 C36 C32 78.8(5)
C35 C26 C36 C32 -40.3(5)
C27 C26 C36 C32 -159.8(4)
C33 C32 C37 C38 60.3(5)
C36 C32 C37 C38 -178.2(4)
C31 C32 C37 C38 -62.2(5)
